data_7151111
loop_
_publ_author_name
'Newsome, Jeffery J.'
'Swann, Elizabeth'
'Hassani, Mary'
'Bray, Kurtis C.'
'Slawin, Alexandra M. Z.'
'Beall, Howard D.'
'Moody, Christopher J.'

_publ_section_title
;
 Indolequinone antitumour agents: correlation between quinone structure
 and rate of metabolism by recombinant human NAD(P)H:quinone
 oxidoreductase.
;
_journal_issue 10
_journal_name_full 'Organic &amp; biomolecular chemistry'
_journal_page_first 1629
_journal_page_last 1640
_journal_paper_doi 10.1039/b703370b
_journal_volume 5
_journal_year 2007
_chemical_formula_moiety 'C14 H16 N2 O4'
_chemical_formula_sum 'C14 H16 N2 O4'
_chemical_formula_weight 276.29
_chemical_name_systematic
;
?
;
_space_group_IT_number 2
_symmetry_cell_setting triclinic
_symmetry_space_group_name_Hall '-P 1'
_symmetry_space_group_name_H-M 'P -1'
_atom_sites_solution_hydrogens geom
_atom_sites_solution_primary direct
_atom_sites_solution_secondary difmap
_audit_creation_method SHELXL-97
_cell_angle_alpha 97.728(3)
_cell_angle_beta 94.587(2)
_cell_angle_gamma 117.361(3)
_cell_formula_units_Z 2
_cell_length_a 8.5254(16)
_cell_length_b 8.6886(16)
_cell_length_c 10.3659(19)
_cell_measurement_reflns_used 24
_cell_measurement_temperature 293(2)
_cell_measurement_theta_max 28
_cell_measurement_theta_min 12
_cell_volume 666.9(2)
_computing_cell_refinement 'Bruker SMART'
_computing_data_collection 'Bruker SMART'
_computing_data_reduction 'Bruker SHELXTL'
_computing_molecular_graphics 'Bruker SHELXTL'
_computing_publication_material 'Bruker SHELXTL'
_computing_structure_refinement 'SHELXL-97 (Sheldrick, 1997)'
_computing_structure_solution 'SHELXS-97 (Sheldrick, 1990)'
_diffrn_ambient_temperature 293(2)
_diffrn_detector_area_resol_mean 0.83
_diffrn_measured_fraction_theta_full 0.953
_diffrn_measured_fraction_theta_max 0.953
_diffrn_measurement_device_type 'CCD area detector'
_diffrn_measurement_method 'phi and omega scans'
_diffrn_radiation_monochromator graphite
_diffrn_radiation_source 'fine-focus sealed tube'
_diffrn_radiation_type MoK\a
_diffrn_radiation_wavelength 0.71073
_diffrn_reflns_av_R_equivalents 0.0241
_diffrn_reflns_av_sigmaI/netI 0.0478
_diffrn_reflns_limit_h_max 9
_diffrn_reflns_limit_h_min -9
_diffrn_reflns_limit_k_max 6
_diffrn_reflns_limit_k_min -9
_diffrn_reflns_limit_l_max 11
_diffrn_reflns_limit_l_min -11
_diffrn_reflns_number 3238
_diffrn_reflns_theta_full 23.25
_diffrn_reflns_theta_max 23.25
_diffrn_reflns_theta_min 2.01
_exptl_absorpt_coefficient_mu 0.102
_exptl_absorpt_correction_T_max 1.00000
_exptl_absorpt_correction_T_min 0.728237
_exptl_absorpt_correction_type multi-scan
_exptl_crystal_colour red
_exptl_crystal_density_diffrn 1.376
_exptl_crystal_density_method 'not measured'
_exptl_crystal_description prism
_exptl_crystal_F_000 292
_exptl_crystal_size_max .18
_exptl_crystal_size_mid .1
_exptl_crystal_size_min .1
_refine_diff_density_max 0.114
_refine_diff_density_min -0.102
_refine_diff_density_rms 0.027
_refine_ls_extinction_coef 0.050(9)
_refine_ls_extinction_expression Fc^*^=kFc[1+0.001xFc^2^\l^3^/sin(2\q)]^-1/4^
_refine_ls_extinction_method SHELXL
_refine_ls_goodness_of_fit_ref 0.892
_refine_ls_hydrogen_treatment mixed
_refine_ls_matrix_type full
_refine_ls_number_parameters 193
_refine_ls_number_reflns 1831
_refine_ls_number_restraints 2
_refine_ls_restrained_S_all 0.892
_refine_ls_R_factor_all 0.0726
_refine_ls_R_factor_gt 0.0403
_refine_ls_shift/su_max 0.035
_refine_ls_shift/su_mean 0.002
_refine_ls_structure_factor_coef Fsqd
_refine_ls_weighting_details 'calc w=1/[\s^2^(Fo^2^)+(0.0654P)^2^+0.0000P] where P=(Fo^2^+2Fc^2^)/3'
_refine_ls_weighting_scheme calc
_refine_ls_wR_factor_gt 0.0911
_refine_ls_wR_factor_ref 0.1036
_reflns_number_gt 1193
_reflns_number_total 1831
_reflns_threshold_expression >2sigma(I)
_cod_data_source_file b703370b.txt
_cod_data_source_block 37
_cod_depositor_comments
;
The following automatic conversions were performed:
'_symmetry_cell_setting' value 'Triclinic' changed to 'triclinic'
according to '/home/saulius/struct/CIF-dictionaries/cif_core.dic'
dictionary named 'cif_core.dic' version 2.4.1 from 2010-06-29.

Automatic conversion script
Id: cif_fix_enum 1527 2010-12-29 10:47:43Z saulius 
;
_cod_original_sg_symbol_H-M P-1
_cod_database_code 7151111

loop_
_symmetry_equiv_pos_as_xyz
'x, y, z'
'-x, -y, -z'

loop_
_atom_site_label
_atom_site_type_symbol
_atom_site_fract_x
_atom_site_fract_y
_atom_site_fract_z
_atom_site_U_iso_or_equiv
_atom_site_adp_type
_atom_site_occupancy
_atom_site_symmetry_multiplicity
_atom_site_calc_flag
_atom_site_refinement_flags
_atom_site_disorder_assembly
_atom_site_disorder_group
N1 N 0.2144(2) 0.5124(2) 0.40412(17) 0.0581(5) Uani 1 1 d . . .
C1 C 0.0737(3) 0.4237(3) 0.2873(2) 0.0759(8) Uani 1 1 d . . .
H1A H -0.0276 0.3261 0.3087 0.114 Uiso 1 1 calc R . .
H1B H 0.1189 0.3812 0.2169 0.114 Uiso 1 1 calc R . .
H1C H 0.0380 0.5059 0.2603 0.114 Uiso 1 1 calc R . .
C2 C 0.3729(3) 0.6672(3) 0.42400(19) 0.0536(6) Uani 1 1 d . . .
C3 C 0.4643(3) 0.6952(3) 0.5508(2) 0.0517(6) Uani 1 1 d . . .
C3A C 0.3547(3) 0.5495(3) 0.60988(19) 0.0495(6) Uani 1 1 d . . .
C4 C 0.3733(3) 0.4989(3) 0.7321(2) 0.0529(6) Uani 1 1 d . . .
N4 N 0.5195(3) 0.5987(3) 0.82940(19) 0.0741(6) Uani 1 1 d D . .
H4A H 0.616(2) 0.7041(19) 0.807(2) 0.092(8) Uiso 1 1 d D . .
H4B H 0.538(4) 0.547(3) 0.9040(17) 0.100(9) Uiso 1 1 d D . .
C5 C 0.2357(3) 0.3418(3) 0.7521(2) 0.0582(6) Uani 1 1 d . . .
O5 O 0.2625(2) 0.3013(2) 0.87431(14) 0.0726(5) Uani 1 1 d . . .
C6 C 0.0852(3) 0.2360(3) 0.6573(2) 0.0670(7) Uani 1 1 d . . .
H6A H -0.0036 0.1317 0.6750 0.080 Uiso 1 1 calc R . .
C7 C 0.0648(3) 0.2821(3) 0.5380(2) 0.0653(7) Uani 1 1 d . . .
H7A H -0.0358 0.2112 0.4743 0.078 Uiso 1 1 calc R . .
C7A C 0.2005(3) 0.4388(3) 0.5167(2) 0.0530(6) Uani 1 1 d . . .
C8 C 0.4335(3) 0.7816(3) 0.3258(2) 0.0627(6) Uani 1 1 d . . .
O8 O 0.5722(3) 0.9179(3) 0.34387(17) 0.0950(6) Uani 1 1 d . . .
O9 O 0.3219(2) 0.7214(2) 0.21352(16) 0.0825(6) Uani 1 1 d . . .
C9 C 0.3739(4) 0.8227(4) 0.1091(2) 0.0825(8) Uani 1 1 d . . .
H9A H 0.4850 0.8316 0.0852 0.099 Uiso 1 1 calc R . .
H9B H 0.3910 0.9410 0.1384 0.099 Uiso 1 1 calc R . .
C10 C 0.2281(4) 0.7288(4) -0.0054(3) 0.0981(10) Uani 1 1 d . . .
H10A H 0.2097 0.6107 -0.0315 0.147 Uiso 1 1 calc R . .
H10B H 0.2601 0.7901 -0.0774 0.147 Uiso 1 1 calc R . .
H10C H 0.1199 0.7247 0.0185 0.147 Uiso 1 1 calc R . .
C11 C 0.6391(3) 0.8425(3) 0.6013(2) 0.0657(7) Uani 1 1 d . . .
H11A H 0.6905 0.9225 0.5464 0.079 Uiso 1 1 calc R . .
O11 O 0.7261(2) 0.8721(2) 0.70991(16) 0.0816(6) Uani 1 1 d . . .
C12 C 0.1507(3) 0.1283(3) 0.8919(3) 0.0853(9) Uani 1 1 d . . .
H12A H 0.0296 0.1081 0.8864 0.128 Uiso 1 1 calc R . .
H12B H 0.1893 0.1139 0.9770 0.128 Uiso 1 1 calc R . .
H12C H 0.1570 0.0450 0.8245 0.128 Uiso 1 1 calc R . .

loop_
_atom_site_aniso_label
_atom_site_aniso_U_11
_atom_site_aniso_U_22
_atom_site_aniso_U_33
_atom_site_aniso_U_23
_atom_site_aniso_U_13
_atom_site_aniso_U_12
N1 0.0540(11) 0.0616(12) 0.0499(11) 0.0098(9) -0.0009(8) 0.0218(10)
C1 0.0672(15) 0.0814(17) 0.0578(14) 0.0120(12) -0.0109(12) 0.0213(13)
C2 0.0545(13) 0.0549(14) 0.0503(13) 0.0113(10) 0.0069(11) 0.0251(12)
C3 0.0483(13) 0.0511(14) 0.0525(13) 0.0085(10) 0.0053(10) 0.0219(11)
C3A 0.0464(12) 0.0490(13) 0.0485(13) 0.0088(10) 0.0063(10) 0.0193(10)
C4 0.0473(12) 0.0519(13) 0.0499(13) 0.0065(10) 0.0025(10) 0.0175(11)
N4 0.0534(12) 0.0750(15) 0.0611(12) 0.0213(11) -0.0083(10) 0.0039(11)
C5 0.0547(13) 0.0561(14) 0.0536(13) 0.0122(10) 0.0033(11) 0.0183(11)
O5 0.0709(10) 0.0613(11) 0.0598(10) 0.0246(7) -0.0003(8) 0.0084(8)
C6 0.0536(14) 0.0585(15) 0.0674(16) 0.0136(12) -0.0002(12) 0.0099(12)
C7 0.0504(13) 0.0600(15) 0.0620(15) 0.0081(11) -0.0069(11) 0.0102(12)
C7A 0.0498(12) 0.0527(13) 0.0481(13) 0.0081(10) 0.0000(10) 0.0191(11)
C8 0.0666(16) 0.0619(16) 0.0586(15) 0.0127(12) 0.0068(12) 0.0300(14)
O8 0.0961(14) 0.0829(13) 0.0736(12) 0.0317(9) -0.0004(10) 0.0134(12)
O9 0.0802(11) 0.0895(13) 0.0595(10) 0.0286(9) -0.0006(9) 0.0233(10)
C9 0.0928(19) 0.0915(19) 0.0612(15) 0.0353(14) 0.0133(14) 0.0365(16)
C10 0.101(2) 0.122(2) 0.0679(17) 0.0338(16) 0.0047(16) 0.0477(19)
C11 0.0572(14) 0.0619(15) 0.0619(15) 0.0193(11) 0.0094(13) 0.0131(12)
O11 0.0596(10) 0.0765(12) 0.0685(11) 0.0211(8) -0.0090(9) 0.0000(9)
C12 0.0700(16) 0.0782(19) 0.0844(18) 0.0380(14) 0.0048(14) 0.0112(14)

loop_
_atom_type_symbol
_atom_type_description
_atom_type_scat_dispersion_real
_atom_type_scat_dispersion_imag
_atom_type_scat_source
C C 0.0033 0.0016 'International Tables Vol C Tables 4.2.6.8 and 6.1.1.4'
H H 0.0000 0.0000 'International Tables Vol C Tables 4.2.6.8 and 6.1.1.4'
N N 0.0061 0.0033 'International Tables Vol C Tables 4.2.6.8 and 6.1.1.4'
O O 0.0106 0.0060 'International Tables Vol C Tables 4.2.6.8 and 6.1.1.4'

loop_
_geom_angle_atom_site_label_1
_geom_angle_atom_site_label_2
_geom_angle_atom_site_label_3
_geom_angle
_geom_angle_site_symmetry_1
_geom_angle_site_symmetry_3
_geom_angle_publ_flag
C2 N1 C7A 109.13(16) . . ?
C2 N1 C1 129.86(19) . . ?
C7A N1 C1 121.01(19) . . ?
N1 C1 H1A 109.5 . . ?
N1 C1 H1B 109.5 . . ?
H1A C1 H1B 109.5 . . ?
N1 C1 H1C 109.5 . . ?
H1A C1 H1C 109.5 . . ?
H1B C1 H1C 109.5 . . ?
N1 C2 C3 108.71(18) . . ?
N1 C2 C8 124.46(19) . . ?
C3 C2 C8 126.83(19) . . ?
C2 C3 C11 123.1(2) . . ?
C2 C3 C3A 107.04(16) . . ?
C11 C3 C3A 129.84(19) . . ?
C7A C3A C4 118.64(19) . . ?
C7A C3A C3 106.80(17) . . ?
C4 C3A C3 134.54(18) . . ?
N4 C4 C5 119.93(19) . . ?
N4 C4 C3A 122.8(2) . . ?
C5 C4 C3A 117.28(17) . . ?
C4 N4 H4A 116.2(14) . . ?
C4 N4 H4B 119.5(17) . . ?
H4A N4 H4B 122(2) . . ?
C4 C5 C6 122.3(2) . . ?
C4 C5 O5 114.08(17) . . ?
C6 C5 O5 123.6(2) . . ?
C5 O5 C12 117.53(16) . . ?
C7 C6 C5 121.4(2) . . ?
C7 C6 H6A 119.3 . . ?
C5 C6 H6A 119.3 . . ?
C6 C7 C7A 117.01(19) . . ?
C6 C7 H7A 121.5 . . ?
C7A C7 H7A 121.5 . . ?
C7 C7A N1 128.29(18) . . ?
C7 C7A C3A 123.36(19) . . ?
N1 C7A C3A 108.33(19) . . ?
O8 C8 O9 121.8(2) . . ?
O8 C8 C2 124.3(2) . . ?
O9 C8 C2 113.9(2) . . ?
C8 O9 C9 117.7(2) . . ?
O9 C9 C10 107.3(2) . . ?
O9 C9 H9A 110.2 . . ?
C10 C9 H9A 110.2 . . ?
O9 C9 H9B 110.2 . . ?
C10 C9 H9B 110.2 . . ?
H9A C9 H9B 108.5 . . ?
C9 C10 H10A 109.5 . . ?
C9 C10 H10B 109.5 . . ?
H10A C10 H10B 109.5 . . ?
C9 C10 H10C 109.5 . . ?
H10A C10 H10C 109.5 . . ?
H10B C10 H10C 109.5 . . ?
O11 C11 C3 125.9(2) . . ?
O11 C11 H11A 117.0 . . ?
C3 C11 H11A 117.0 . . ?
O5 C12 H12A 109.5 . . ?
O5 C12 H12B 109.5 . . ?
H12A C12 H12B 109.5 . . ?
O5 C12 H12C 109.5 . . ?
H12A C12 H12C 109.5 . . ?
H12B C12 H12C 109.5 . . ?

loop_
_geom_bond_atom_site_label_1
_geom_bond_atom_site_label_2
_geom_bond_distance
_geom_bond_site_symmetry_2
_geom_bond_publ_flag
N1 C2 1.374(3) . ?
N1 C7A 1.392(3) . ?
N1 C1 1.471(3) . ?
C1 H1A 0.9600 . ?
C1 H1B 0.9600 . ?
C1 H1C 0.9600 . ?
C2 C3 1.404(3) . ?
C2 C8 1.475(3) . ?
C3 C11 1.441(3) . ?
C3 C3A 1.436(3) . ?
C3A C7A 1.404(3) . ?
C3A C4 1.416(3) . ?
C4 N4 1.376(3) . ?
C4 C5 1.387(3) . ?
N4 H4A 0.9799(11) . ?
N4 H4B 0.9799(11) . ?
C5 C6 1.389(3) . ?
C5 O5 1.389(3) . ?
O5 C12 1.409(3) . ?
C6 C7 1.372(3) . ?
C6 H6A 0.9300 . ?
C7 C7A 1.384(3) . ?
C7 H7A 0.9300 . ?
C8 O8 1.206(3) . ?
C8 O9 1.317(3) . ?
O9 C9 1.455(3) . ?
C9 C10 1.480(3) . ?
C9 H9A 0.9700 . ?
C9 H9B 0.9700 . ?
C10 H10A 0.9600 . ?
C10 H10B 0.9600 . ?
C10 H10C 0.9600 . ?
C11 O11 1.223(3) . ?
C11 H11A 0.9300 . ?
C12 H12A 0.9600 . ?
C12 H12B 0.9600 . ?
C12 H12C 0.9600 . ?

loop_
_geom_hbond_atom_site_label_D
_geom_hbond_atom_site_label_H
_geom_hbond_atom_site_label_A
_geom_hbond_distance_DH
_geom_hbond_distance_HA
_geom_hbond_distance_DA
_geom_hbond_angle_DHA
_geom_hbond_site_symmetry_A
N4 H4A O11 0.9799(11) 1.823(10) 2.752(3) 157(2) .
N4 H4B O5 0.9799(11) 2.30(3) 2.641(3) 99.4(17) .
N4 H4B O5 0.9799(11) 2.53(2) 3.245(2) 130(2) 2_667

loop_
_geom_torsion_atom_site_label_1
_geom_torsion_atom_site_label_2
_geom_torsion_atom_site_label_3
_geom_torsion_atom_site_label_4
_geom_torsion
_geom_torsion_site_symmetry_1
_geom_torsion_site_symmetry_2
_geom_torsion_site_symmetry_3
_geom_torsion_site_symmetry_4
_geom_torsion_publ_flag
C7A N1 C2 C3 0.2(2) . . . . ?
C1 N1 C2 C3 -178.7(2) . . . . ?
C7A N1 C2 C8 179.9(2) . . . . ?
C1 N1 C2 C8 1.0(4) . . . . ?
N1 C2 C3 C11 177.4(2) . . . . ?
C8 C2 C3 C11 -2.3(3) . . . . ?
N1 C2 C3 C3A 0.0(2) . . . . ?
C8 C2 C3 C3A -179.7(2) . . . . ?
C2 C3 C3A C7A -0.2(2) . . . . ?
C11 C3 C3A C7A -177.3(2) . . . . ?
C2 C3 C3A C4 178.1(2) . . . . ?
C11 C3 C3A C4 0.9(4) . . . . ?
C7A C3A C4 N4 -180.0(2) . . . . ?
C3 C3A C4 N4 1.9(4) . . . . ?
C7A C3A C4 C5 -0.3(3) . . . . ?
C3 C3A C4 C5 -178.5(2) . . . . ?
N4 C4 C5 C6 -180.0(2) . . . . ?
C3A C4 C5 C6 0.4(3) . . . . ?
N4 C4 C5 O5 0.1(3) . . . . ?
C3A C4 C5 O5 -179.60(18) . . . . ?
C4 C5 O5 C12 -166.5(2) . . . . ?
C6 C5 O5 C12 13.6(3) . . . . ?
C4 C5 C6 C7 -0.1(4) . . . . ?
O5 C5 C6 C7 179.9(2) . . . . ?
C5 C6 C7 C7A -0.2(4) . . . . ?
C6 C7 C7A N1 178.2(2) . . . . ?
C6 C7 C7A C3A 0.2(3) . . . . ?
C2 N1 C7A C7 -178.6(2) . . . . ?
C1 N1 C7A C7 0.4(4) . . . . ?
C2 N1 C7A C3A -0.3(2) . . . . ?
C1 N1 C7A C3A 178.68(18) . . . . ?
C4 C3A C7A C7 0.1(3) . . . . ?
C3 C3A C7A C7 178.7(2) . . . . ?
C4 C3A C7A N1 -178.26(19) . . . . ?
C3 C3A C7A N1 0.3(2) . . . . ?
N1 C2 C8 O8 179.6(2) . . . . ?
C3 C2 C8 O8 -0.8(4) . . . . ?
N1 C2 C8 O9 -0.8(3) . . . . ?
C3 C2 C8 O9 178.8(2) . . . . ?
O8 C8 O9 C9 1.8(4) . . . . ?
C2 C8 O9 C9 -177.9(2) . . . . ?
C8 O9 C9 C10 180.0(2) . . . . ?
C2 C3 C11 O11 -178.8(2) . . . . ?
C3A C3 C11 O11 -2.0(4) . . . . ?

loop_
_cod_related_entry_id
_cod_related_entry_database
_cod_related_entry_code
1 ChemSpider 17624502
